data_8103057
loop_
_publ_author_name
'Sung-Jin Kim'
'Thomas F. F\"assler'

_publ_section_title
;
 Crystal structure of disodium strontium tetrastannide, Na2SrSn4
;
_journal_issue 4
_journal_name_full 'Zeitschrift f\"ur Kristallographie - New Crystal Structures'
_journal_page_first 629
_journal_volume 225
_journal_year 2010
_chemical_formula_sum 'Na2 Sn4 Sr'
_chemical_formula_weight 608.36
_chemical_name_systematic
; 
Disodium Strontium Tetrastannide 
;
_space_group_IT_number 15
_symmetry_cell_setting monoclinic
_symmetry_space_group_name_Hall '-C 2yc'
_symmetry_space_group_name_H-M 'C 1 2/c 1'
_atom_sites_solution_hydrogens geom
_atom_sites_solution_primary direct
_atom_sites_solution_secondary difmap
_audit_creation_method SHELXL-97
_cell_angle_alpha 90.00
_cell_angle_beta 93.935(7)
_cell_angle_gamma 90.00
_cell_formula_units_Z 4
_cell_length_a 19.0003(14)
_cell_length_b 6.6970(5)
_cell_length_c 6.6511(5)
_cell_measurement_reflns_used 1294
_cell_measurement_temperature 293(2)
_cell_measurement_theta_max 32.5271
_cell_measurement_theta_min 3.0621
_cell_volume 844.32(11)
_computing_cell_refinement
;
 CrysAlis RED, Oxford Diffraction Ltd.,
 Version 1.171.29.9 (release 23-03-2006 CrysAlis171 .NET)
 (compiled Mar 23 2006,23:39:28)
;
_computing_data_collection
;
 CrysAlis CCD, Oxford Diffraction Ltd.,
 Version 1.171.29.9 (release 23-03-2006 CrysAlis171 .NET)
 (compiled Mar 23 2006,23:39:28)
;
_computing_data_reduction
;
 CrysAlis RED, Oxford Diffraction Ltd.,
 Version 1.171.29.9 (release 23-03-2006 CrysAlis171 .NET)
 (compiled Mar 23 2006,23:39:28)
;
_computing_molecular_graphics 'Diamond 3.1f'
_computing_structure_refinement 'SHELXL-97 (Sheldrick, 1997)'
_computing_structure_solution 'SHELXS-97 (Sheldrick, 1990)'
_diffrn_ambient_temperature 293(2)
_diffrn_detector_area_resol_mean 16.0238
_diffrn_measured_fraction_theta_full 0.991
_diffrn_measured_fraction_theta_max 0.991
_diffrn_measurement_details
;
  1 omega  -41.00   63.00   1.0000   40.0000
omega____ theta____ kappa____ phi______ omega'___ theta'___ frames
    -       30.0000  -79.0000    0.0000    0.0000    0.0000 104

  2 omega  -41.00   63.00   1.0000   40.0000
omega____ theta____ kappa____ phi______ omega'___ theta'___ frames
    -       30.0000  -79.0000   90.0000    0.0000    0.0000 104

  3 omega  -41.00   63.00   1.0000   40.0000
omega____ theta____ kappa____ phi______ omega'___ theta'___ frames
    -       30.0000  -79.0000  180.0000    0.0000    0.0000 104

  4 omega  -41.00   63.00   1.0000   40.0000
omega____ theta____ kappa____ phi______ omega'___ theta'___ frames
    -       30.0000  -79.0000  270.0000    0.0000    0.0000 104

;
_diffrn_measurement_device_type ' Oxford-Diffraction Xcalibur3 '
_diffrn_measurement_method ' phi- and omega-rotation '
_diffrn_radiation_monochromator graphite
_diffrn_radiation_source 'Enhance (Mo) X-ray Source'
_diffrn_radiation_type MoK\a
_diffrn_radiation_wavelength 0.71073
_diffrn_reflns_av_R_equivalents 0.0458
_diffrn_reflns_av_sigmaI/netI 0.0918
_diffrn_reflns_limit_h_max 28
_diffrn_reflns_limit_h_min -26
_diffrn_reflns_limit_k_max 10
_diffrn_reflns_limit_k_min -9
_diffrn_reflns_limit_l_max 10
_diffrn_reflns_limit_l_min -6
_diffrn_reflns_number 4197
_diffrn_reflns_theta_full 27.47
_diffrn_reflns_theta_max 32.5271
_diffrn_reflns_theta_min 3.0621
_exptl_absorpt_coefficient_mu 17.942
_exptl_absorpt_correction_T_max 1.00000
_exptl_absorpt_correction_T_min 0.48619
_exptl_absorpt_correction_type empirical
_exptl_absorpt_process_details
;
 CrysAlis RED, Oxford Diffraction Ltd.,
 Version 1.171.29.9 (release 23-03-2006 CrysAlis171 .NET)
 (compiled Mar 23 2006,23:39:28)
 Empirical absorption correction using spherical harmonics,
 implemented in SCALE3 ABSPACK scaling algorithm.
;
_exptl_crystal_colour silvery
_exptl_crystal_density_diffrn 4.786
_exptl_crystal_density_method 'not measured'
_exptl_crystal_description fragment
_exptl_crystal_F_000 1040
_exptl_crystal_size_max 0.04
_exptl_crystal_size_mid 0.03
_exptl_crystal_size_min 0.01
_refine_diff_density_max 2.211
_refine_diff_density_min -1.485
_refine_diff_density_rms 0.399
_refine_ls_extinction_coef 0.0011(3)
_refine_ls_extinction_expression Fc^*^=kFc[1+0.001xFc^2^\l^3^/sin(2\q)]^-1/4^
_refine_ls_extinction_method SHELXL
_refine_ls_goodness_of_fit_ref 1.201
_refine_ls_hydrogen_treatment mixed
_refine_ls_matrix_type full
_refine_ls_number_parameters 34
_refine_ls_number_reflns 960
_refine_ls_number_restraints 0
_refine_ls_restrained_S_all 1.201
_refine_ls_R_factor_all 0.0702
_refine_ls_R_factor_gt 0.0477
_refine_ls_shift/su_max 0.000
_refine_ls_shift/su_mean 0.000
_refine_ls_structure_factor_coef Fsqd
_refine_ls_weighting_details 'calc w=1/[\s^2^(Fo^2^)+(0.0577P)^2^+12.3709P] where P=(Fo^2^+2Fc^2^)/3'
_refine_ls_weighting_scheme calc
_refine_ls_wR_factor_gt 0.1247
_refine_ls_wR_factor_ref 0.1308
_reflns_number_gt 800
_reflns_number_total 1421
_reflns_threshold_expression >2sigma(I)
_cod_data_source_file 710053.cff
_cod_data_source_block Na2SrSn4
_cod_database_code 8103057

loop_
_symmetry_equiv_pos_as_xyz
'x, y, z'
'-x, y, -z+1/2'
'x+1/2, y+1/2, z'
'-x+1/2, y+1/2, -z+1/2'
'-x, -y, -z'
'x, -y, z-1/2'
'-x+1/2, -y+1/2, -z'
'x+1/2, -y+1/2, z-1/2'

loop_
_atom_site_label
_atom_site_type_symbol
_atom_site_fract_x
_atom_site_fract_y
_atom_site_fract_z
_atom_site_U_iso_or_equiv
_atom_site_adp_type
_atom_site_occupancy
_atom_site_symmetry_multiplicity
_atom_site_calc_flag
_atom_site_refinement_flags
_atom_site_disorder_assembly
_atom_site_disorder_group
Na Na -0.2019(3) 0.4013(11) -0.1999(10) 0.0460(16) Uani 1 1 d . . .
Sr Sr 0.0000 0.7786(3) 0.2500 0.0253(5) Uani 1 2 d S . .
Sn1 Sn -0.07745(6) 0.29279(16) 0.22799(15) 0.0347(4) Uani 1 1 d . . .
Sn2 Sn -0.15209(5) -0.01916(17) -0.01422(17) 0.0361(4) Uani 1 1 d . . .

loop_
_atom_site_aniso_label
_atom_site_aniso_U_11
_atom_site_aniso_U_22
_atom_site_aniso_U_33
_atom_site_aniso_U_23
_atom_site_aniso_U_13
_atom_site_aniso_U_12
Na 0.039(3) 0.040(4) 0.060(4) 0.016(3) 0.008(3) 0.009(3)
Sr 0.0273(10) 0.0223(10) 0.0263(9) 0.000 0.0030(7) 0.000
Sn1 0.0448(7) 0.0264(6) 0.0323(6) -0.0015(4) -0.0015(4) 0.0111(5)
Sn2 0.0240(5) 0.0344(7) 0.0495(7) 0.0072(5) -0.0014(4) -0.0010(5)

loop_
_atom_type_symbol
_atom_type_description
_atom_type_scat_dispersion_real
_atom_type_scat_dispersion_imag
_atom_type_scat_source
Na Na 0.0362 0.0249 'International Tables Vol C Tables 4.2.6.8 and 6.1.1.4'
Sr Sr -1.5307 3.2498 'International Tables Vol C Tables 4.2.6.8 and 6.1.1.4'
Sn Sn -0.6537 1.4246 'International Tables Vol C Tables 4.2.6.8 and 6.1.1.4'

loop_
_geom_angle_atom_site_label_1
_geom_angle_atom_site_label_2
_geom_angle_atom_site_label_3
_geom_angle
_geom_angle_site_symmetry_1
_geom_angle_site_symmetry_3
_geom_angle_publ_flag
Sn2 Sr Sn2 135.10(7) 2_565 1_565 ?
Sn2 Sr Sn1 133.47(5) 2_565 . ?
Sn2 Sr Sn1 90.47(3) 1_565 . ?
Sn2 Sr Sn1 90.47(3) 2_565 2 ?
Sn2 Sr Sn1 133.47(5) 1_565 2 ?
Sn1 Sr Sn1 48.59(4) . 2 ?
Sn2 Sr Sn1 88.96(3) 2_565 6_566 ?
Sn2 Sr Sn1 96.83(3) 1_565 6_566 ?
Sn1 Sr Sn1 74.02(3) . 6_566 ?
Sn1 Sr Sn1 92.00(4) 2 6_566 ?
Sn2 Sr Sn1 96.83(3) 2_565 5_565 ?
Sn2 Sr Sn1 88.96(3) 1_565 5_565 ?
Sn1 Sr Sn1 92.00(4) . 5_565 ?
Sn1 Sr Sn1 74.02(3) 2 5_565 ?
Sn1 Sr Sn1 164.84(7) 6_566 5_565 ?
Sn2 Sr Sn1 47.75(3) 2_565 5_566 ?
Sn2 Sr Sn1 140.43(3) 1_565 5_566 ?
Sn1 Sr Sn1 93.26(4) . 5_566 ?
Sn1 Sr Sn1 73.03(3) 2 5_566 ?
Sn1 Sr Sn1 47.21(3) 6_566 5_566 ?
Sn1 Sr Sn1 130.19(4) 5_565 5_566 ?
Sn2 Sr Sn1 140.43(3) 2_565 6_565 ?
Sn2 Sr Sn1 47.75(3) 1_565 6_565 ?
Sn1 Sr Sn1 73.03(3) . 6_565 ?
Sn1 Sr Sn1 93.26(4) 2 6_565 ?
Sn1 Sr Sn1 130.19(4) 6_566 6_565 ?
Sn1 Sr Sn1 47.21(3) 5_565 6_565 ?
Sn1 Sr Sn1 165.18(7) 5_566 6_565 ?
Sn2 Sr Sn1 47.51(3) 2_565 2_565 ?
Sn2 Sr Sn1 88.44(5) 1_565 2_565 ?
Sn1 Sr Sn1 178.80(3) . 2_565 ?
Sn1 Sr Sn1 132.60(3) 2 2_565 ?
Sn1 Sr Sn1 105.61(4) 6_566 2_565 ?
Sn1 Sr Sn1 88.48(4) 5_565 2_565 ?
Sn1 Sr Sn1 87.27(4) 5_566 2_565 ?
Sn1 Sr Sn1 106.55(4) 6_565 2_565 ?
Sn2 Sr Sn1 88.44(5) 2_565 1_565 ?
Sn2 Sr Sn1 47.51(3) 1_565 1_565 ?
Sn1 Sr Sn1 132.60(3) . 1_565 ?
Sn1 Sr Sn1 178.80(3) 2 1_565 ?
Sn1 Sr Sn1 88.48(4) 6_566 1_565 ?
Sn1 Sr Sn1 105.61(4) 5_565 1_565 ?
Sn1 Sr Sn1 106.55(4) 5_566 1_565 ?
Sn1 Sr Sn1 87.27(4) 6_565 1_565 ?
Sn1 Sr Sn1 46.20(4) 2_565 1_565 ?
Sn2 Sr Sn2 54.359(19) 2_565 5_565 ?
Sn2 Sr Sn2 104.72(4) 1_565 5_565 ?
Sn1 Sr Sn2 134.64(4) . 5_565 ?
Sn1 Sr Sn2 94.67(3) 2 5_565 ?
Sn1 Sr Sn2 142.67(4) 6_566 5_565 ?
Sn1 Sr Sn2 47.02(3) 5_565 5_565 ?
Sn1 Sr Sn2 100.34(3) 5_566 5_565 ?
Sn1 Sr Sn2 86.07(3) 6_565 5_565 ?
Sn1 Sr Sn2 46.23(3) 2_565 5_565 ?
Sn1 Sr Sn2 84.29(4) 1_565 5_565 ?
Sn2 Sr Sn2 104.72(4) 2_565 6_566 ?
Sn2 Sr Sn2 54.359(19) 1_565 6_566 ?
Sn1 Sr Sn2 94.67(3) . 6_566 ?
Sn1 Sr Sn2 134.64(4) 2 6_566 ?
Sn1 Sr Sn2 47.02(3) 6_566 6_566 ?
Sn1 Sr Sn2 142.67(4) 5_565 6_566 ?
Sn1 Sr Sn2 86.07(3) 5_566 6_566 ?
Sn1 Sr Sn2 100.34(3) 6_565 6_566 ?
Sn1 Sr Sn2 84.29(4) 2_565 6_566 ?
Sn1 Sr Sn2 46.23(3) 1_565 6_566 ?
Sn2 Sr Sn2 129.05(6) 5_565 6_566 ?
Sn1 Sn1 Sn2 117.52(4) 2 6_556 ?
Sn1 Sn1 Sn2 119.77(4) 2 . ?
Sn2 Sn1 Sn2 69.09(3) 6_556 . ?
Sn1 Sn1 Na 137.14(11) 2 6_566 ?
Sn2 Sn1 Na 85.43(13) 6_556 6_566 ?
Sn2 Sn1 Na 101.76(12) . 6_566 ?
Sn1 Sn1 Sr 65.70(2) 2 . ?
Sn2 Sn1 Sr 139.31(4) 6_556 . ?
Sn2 Sn1 Sr 148.37(4) . . ?
Na Sn1 Sr 73.52(12) 6_566 . ?
Sn1 Sn1 Sr 67.87(4) 2 5_565 ?
Sn2 Sn1 Sr 132.09(5) 6_556 5_565 ?
Sn2 Sn1 Sr 68.63(4) . 5_565 ?
Na Sn1 Sr 124.50(13) 6_566 5_565 ?
Sr Sn1 Sr 88.00(4) . 5_565 ?
Sn1 Sn1 Na 132.02(12) 2 . ?
Sn2 Sn1 Na 105.45(11) 6_556 . ?
Sn2 Sn1 Na 56.76(12) . . ?
Na Sn1 Na 62.72(12) 6_566 . ?
Sr Sn1 Na 95.38(12) . . ?
Sr Sn1 Na 67.81(11) 5_565 . ?
Sn1 Sn1 Sr 64.92(4) 2 5_566 ?
Sn2 Sn1 Sr 63.25(3) 6_556 5_566 ?
Sn2 Sn1 Sr 124.51(5) . 5_566 ?
Na Sn1 Sr 101.11(13) 6_566 5_566 ?
Sr Sn1 Sr 86.74(4) . 5_566 ?
Sr Sn1 Sr 130.19(4) 5_565 5_566 ?
Na Sn1 Sr 161.99(11) . 5_566 ?
Sn1 Sn1 Sr 66.90(2) 2 1_545 ?
Sn2 Sn1 Sr 66.92(3) 6_556 1_545 ?
Sn2 Sn1 Sr 62.73(3) . 1_545 ?
Na Sn1 Sr 151.44(13) 6_566 1_545 ?
Sr Sn1 Sr 132.60(3) . 1_545 ?
Sr Sn1 Sr 74.39(4) 5_565 1_545 ?
Na Sn1 Sr 116.49(12) . 1_545 ?
Sr Sn1 Sr 73.45(4) 5_566 1_545 ?
Sn1 Sn2 Sn1 121.88(5) 6 . ?
Sn1 Sn2 Na 117.80(13) 6 . ?
Sn1 Sn2 Na 72.80(13) . . ?
Sn1 Sn2 Na 89.05(12) 6 4_444 ?
Sn1 Sn2 Na 141.75(13) . 4_444 ?
Na Sn2 Na 72.78(10) . 4_444 ?
Sn1 Sn2 Na 148.67(14) 6 7_455 ?
Sn1 Sn2 Na 88.96(14) . 7_455 ?
Na Sn2 Na 73.76(19) . 7_455 ?
Na Sn2 Na 65.70(15) 4_444 7_455 ?
Sn1 Sn2 Na 93.09(12) 6 6_556 ?
Sn1 Sn2 Na 109.53(11) . 6_556 ?
Na Sn2 Na 142.8(2) . 6_556 ?
Na Sn2 Na 88.57(18) 4_444 6_556 ?
Na Sn2 Na 69.21(10) 7_455 6_556 ?
Sn1 Sn2 Sr 69.00(3) 6 1_545 ?
Sn1 Sn2 Sr 69.76(4) . 1_545 ?
Na Sn2 Sr 137.60(13) . 1_545 ?
Na Sn2 Sr 148.09(13) 4_444 1_545 ?
Na Sn2 Sr 123.93(11) 7_455 1_545 ?
Na Sn2 Sr 70.55(11) 6_556 1_545 ?
Sn1 Sn2 Sr 66.85(4) 6 5_565 ?
Sn1 Sn2 Sr 64.35(3) . 5_565 ?
Na Sn2 Sr 71.05(12) . 5_565 ?
Na Sn2 Sr 118.09(13) 4_444 5_565 ?
Na Sn2 Sr 140.67(13) 7_455 5_565 ?
Na Sn2 Sr 144.89(12) 6_556 5_565 ?
Sr Sn2 Sr 75.28(4) 1_545 5_565 ?
Sn1 Na Sn2 114.94(19) 6_565 . ?
Sn1 Na Sn2 114.37(19) 6_565 4_454 ?
Sn2 Na Sn2 125.5(2) . 4_454 ?
Sn1 Na Sn2 124.4(2) 6_565 7_455 ?
Sn2 Na Sn2 106.24(19) . 7_455 ?
Sn2 Na Sn2 60.74(11) 4_454 7_455 ?
Sn1 Na Sn2 98.46(18) 6_565 6 ?
Sn2 Na Sn2 59.84(12) . 6 ?
Sn2 Na Sn2 91.43(18) 4_454 6 ?
Sn2 Na Sn2 135.0(2) 7_455 6 ?
Sn1 Na Na 87.1(2) 6_565 6_566 ?
Sn2 Na Na 89.15(18) . 6_566 ?
Sn2 Na Na 115.00(18) 4_454 6_566 ?
Sn2 Na Na 57.12(13) 7_455 6_566 ?
Sn2 Na Na 148.0(2) 6 6_566 ?
Sn1 Na Na 64.90(16) 6_565 6_565 ?
Sn2 Na Na 131.8(3) . 6_565 ?
Sn2 Na Na 57.18(11) 4_454 6_565 ?
Sn2 Na Na 111.49(17) 7_455 6_565 ?
Sn2 Na Na 72.28(17) 6 6_565 ?
Na Na Na 136.7(4) 6_566 6_565 ?
Sn1 Na Sn1 78.33(15) 6_565 . ?
Sn2 Na Sn1 50.44(9) . . ?
Sn2 Na Sn1 163.2(2) 4_454 . ?
Sn2 Na Sn1 103.31(18) 7_455 . ?
Sn2 Na Sn1 97.69(16) 6 . ?
Na Na Sn1 52.39(10) 6_566 . ?
Na Na Sn1 139.25(12) 6_565 . ?
Sn1 Na Na 151.7(3) 6_565 4_444 ?
Sn2 Na Na 54.87(8) . 4_444 ?
Sn2 Na Na 70.7(2) 4_454 4_444 ?
Sn2 Na Na 83.1(2) 7_455 4_444 ?
Sn2 Na Na 53.23(14) 6 4_444 ?
Na Na Na 116.9(3) 6_566 4_444 ?
Na Na Na 101.0(3) 6_565 4_444 ?
Sn1 Na Na 103.68(18) . 4_444 ?
Sn1 Na Na 76.32(14) 6_565 4_454 ?
Sn2 Na Na 163.5(3) . 4_454 ?
Sn2 Na Na 52.35(18) 4_454 4_454 ?
Sn2 Na Na 57.57(19) 7_455 4_454 ?
Sn2 Na Na 133.0(3) 6 4_454 ?
Na Na Na 79.0(3) 6_566 4_454 ?
Na Na Na 63.1(3) 6_565 4_454 ?
Sn1 Na Na 125.7(3) . 4_454 ?
Na Na Na 120.8(3) 4_444 4_454 ?
Sn1 Na Na 145.5(3) 6_565 7_455 ?
Sn2 Na Na 54.39(15) . 7_455 ?
Sn2 Na Na 93.6(2) 4_454 7_455 ?
Sn2 Na Na 51.86(15) 7_455 7_455 ?
Sn2 Na Na 100.8(3) 6 7_455 ?
Na Na Na 61.85(14) 6_566 7_455 ?
Na Na Na 148.9(2) 6_565 7_455 ?
Sn1 Na Na 70.93(18) . 7_455 ?
Na Na Na 55.01(18) 4_444 7_455 ?
Na Na Na 109.3(3) 4_454 7_455 ?
Sn1 Na Sr 57.55(11) 6_565 5_565 ?
Sn2 Na Sr 60.84(11) . 5_565 ?
Sn2 Na Sr 139.8(2) 4_454 5_565 ?
Sn2 Na Sr 159.1(2) 7_455 5_565 ?
Sn2 Na Sr 55.53(10) 6 5_565 ?
Na Na Sr 104.27(9) 6_566 5_565 ?
Na Na Sr 88.45(10) 6_565 5_565 ?
Sn1 Na Sr 55.85(9) . 5_565 ?
Na Na Sr 99.66(17) 4_444 5_565 ?
Na Na Sr 133.2(2) 4_454 5_565 ?
Na Na Sr 113.1(2) 7_455 5_565 ?

loop_
_geom_bond_atom_site_label_1
_geom_bond_atom_site_label_2
_geom_bond_distance
_geom_bond_site_symmetry_2
_geom_bond_publ_flag
Na Sn1 3.190(7) 6_565 ?
Na Sn2 3.297(6) 4_454 ?
Na Sn2 3.300(7) 7_455 ?
Na Sn2 3.477(7) 6 ?
Na Na 3.578(5) 6_566 ?
Na Na 3.578(5) 6_565 ?
Na Na 3.851(6) 4_444 ?
Na Na 3.851(6) 4_454 ?
Na Na 3.897(13) 7_455 ?
Na Sr 4.056(6) 5_565 ?
Sr Sn2 3.5464(13) 2_565 ?
Sr Sn2 3.5464(13) 1_565 ?
Sr Sn1 3.570(2) . ?
Sr Sn1 3.570(2) 2 ?
Sr Sn1 3.6253(11) 6_566 ?
Sr Sn1 3.6253(11) 5_565 ?
Sr Sn1 3.7077(11) 5_566 ?
Sr Sn1 3.7077(11) 6_565 ?
Sr Sn1 3.744(2) 2_565 ?
Sr Sn1 3.744(2) 1_565 ?
Sr Sn2 3.7454(14) 5_565 ?
Sr Sn2 3.7454(14) 6_566 ?
Sn1 Sn1 2.937(2) 2 ?
Sn1 Sn2 2.9399(16) 6_556 ?
Sn1 Sn2 2.9424(16) . ?
Sn1 Na 3.190(7) 6_566 ?
Sn1 Sr 3.6253(11) 5_565 ?
Sn1 Na 3.646(6) . ?
Sn1 Sr 3.7077(11) 5_566 ?
Sn1 Sr 3.744(2) 1_545 ?
Sn2 Sn1 2.9399(16) 6 ?
Sn2 Na 3.192(6) . ?
Sn2 Na 3.297(6) 4_444 ?
Sn2 Na 3.300(7) 7_455 ?
Sn2 Na 3.477(7) 6_556 ?
Sn2 Sr 3.5464(13) 1_545 ?
Sn2 Sr 3.7454(13) 5_565 ?
